data_7225264
loop_
_publ_author_name
'Wan, Jun'
'Cai, Song-Liang'
'Zhang, Kai'
'Li, Chao-Jie'
'Feng, Ying'
'Fan, Jun'
'Zheng, Sheng-Run'
'Zhang, Wei-Guang'

_publ_section_title
;
 Anion- and temperature-dependent assembly, crystal structures and
 luminescence properties of six new Cd(ii) coordination polymers based on
 2,3,5,6-tetrakis(2-pyridyl)pyrazine
;
_journal_issue 27
_journal_name_full CrystEngComm
_journal_page_first 5164
_journal_paper_doi 10.1039/C6CE00853D
_journal_volume 18
_journal_year 2016
_chemical_formula_sum 'C24 H16 Cd3 N24'
_chemical_formula_weight 977.81
_chemical_name_systematic
; 
 ? 
;
_space_group_IT_number 15
_symmetry_cell_setting monoclinic
_symmetry_space_group_name_Hall '-C 2yc'
_symmetry_space_group_name_H-M 'C 1 2/c 1'
_atom_sites_solution_hydrogens geom
_atom_sites_solution_primary direct
_atom_sites_solution_secondary difmap
_audit_creation_method SHELXL-97
_audit_update_record
;
2016-04-26 deposited with the CCDC.
2016-05-17 downloaded from the CCDC.
;
_cell_angle_alpha 90.00
_cell_angle_beta 95.266(2)
_cell_angle_gamma 90.00
_cell_formula_units_Z 4
_cell_length_a 21.508(4)
_cell_length_b 14.936(3)
_cell_length_c 10.109(2)
_cell_measurement_reflns_used 2024
_cell_measurement_temperature 296(2)
_cell_measurement_theta_max 24.41
_cell_measurement_theta_min 2.55
_cell_volume 3233.7(11)
_computing_cell_refinement 'Bruker SAINT'
_computing_data_collection 'Bruker APEX2'
_computing_data_reduction 'Bruker SAINT'
_computing_molecular_graphics 'Bruker SHELXTL'
_computing_publication_material 'Bruker SHELXTL'
_computing_structure_refinement 'SHELXL-97 (Sheldrick, 2008)'
_computing_structure_solution 'SHELXS-97 (Sheldrick, 2008)'
_diffrn_ambient_temperature 296(2)
_diffrn_measured_fraction_theta_full 0.992
_diffrn_measured_fraction_theta_max 0.992
_diffrn_measurement_device_type 'Bruker APEX-II CCD'
_diffrn_measurement_method '\f and \w scans'
_diffrn_radiation_monochromator graphite
_diffrn_radiation_source 'fine-focus sealed tube'
_diffrn_radiation_type MoK\a
_diffrn_radiation_wavelength 0.71073
_diffrn_reflns_av_R_equivalents 0.0419
_diffrn_reflns_av_sigmaI/netI 0.0496
_diffrn_reflns_limit_h_max 25
_diffrn_reflns_limit_h_min -14
_diffrn_reflns_limit_k_max 17
_diffrn_reflns_limit_k_min -17
_diffrn_reflns_limit_l_max 12
_diffrn_reflns_limit_l_min -12
_diffrn_reflns_number 7971
_diffrn_reflns_theta_full 24.98
_diffrn_reflns_theta_max 24.98
_diffrn_reflns_theta_min 1.66
_exptl_absorpt_coefficient_mu 2.016
_exptl_absorpt_correction_T_max 0.8160
_exptl_absorpt_correction_T_min 0.6528
_exptl_absorpt_correction_type multi-scan
_exptl_absorpt_process_details 'SADABS (Sheldrick, 1996)'
_exptl_crystal_colour yellow
_exptl_crystal_density_diffrn 2.009
_exptl_crystal_density_method 'not measured'
_exptl_crystal_description block
_exptl_crystal_F_000 1888
_exptl_crystal_size_max 0.22
_exptl_crystal_size_mid 0.16
_exptl_crystal_size_min 0.10
_refine_diff_density_max 0.879
_refine_diff_density_min -0.510
_refine_diff_density_rms 0.142
_refine_ls_extinction_method none
_refine_ls_goodness_of_fit_ref 1.045
_refine_ls_hydrogen_treatment mixed
_refine_ls_matrix_type full
_refine_ls_number_parameters 233
_refine_ls_number_reflns 2828
_refine_ls_number_restraints 0
_refine_ls_restrained_S_all 1.045
_refine_ls_R_factor_all 0.0510
_refine_ls_R_factor_gt 0.0366
_refine_ls_shift/su_max 0.001
_refine_ls_shift/su_mean 0.000
_refine_ls_structure_factor_coef Fsqd
_refine_ls_weighting_details 'calc w=1/[\s^2^(Fo^2^)+(0.0568P)^2^+0.0000P] where P=(Fo^2^+2Fc^2^)/3'
_refine_ls_weighting_scheme calc
_refine_ls_wR_factor_gt 0.0960
_refine_ls_wR_factor_ref 0.1060
_reflns_number_gt 2198
_reflns_number_total 2828
_reflns_threshold_expression >2sigma(I)
_cod_data_source_file c6ce00853d2.cif
_cod_data_source_block 4
_cod_depositor_comments
;
The following automatic conversions were performed:

'_symmetry_cell_setting' value 'Monoclinic' changed to 'monoclinic'
according to
/usr/data/users/saulius/crontab/automatic-downloads/rss-feeds/RSC/lib/dictionaries/cif_core.dic
dictionary named 'cif_core.dic' version 2.4.2 from 2011-04-26.

Automatic conversion script
Id: cif_fix_values 4268 2015-11-12 08:31:59Z antanas 

 Adding full bibliography for 7225261--7225266.cif.
;
_cod_original_cell_volume 3233.5(11)
_cod_original_sg_symbol_H-M C2/C
_cod_database_code 7225264

loop_
_symmetry_equiv_pos_as_xyz
'x, y, z'
'-x, y, -z+1/2'
'x+1/2, y+1/2, z'
'-x+1/2, y+1/2, -z+1/2'
'-x, -y, -z'
'x, -y, z-1/2'
'-x+1/2, -y+1/2, -z'
'x+1/2, -y+1/2, z-1/2'

loop_
_atom_site_label
_atom_site_type_symbol
_atom_site_fract_x
_atom_site_fract_y
_atom_site_fract_z
_atom_site_U_iso_or_equiv
_atom_site_adp_type
_atom_site_occupancy
_atom_site_symmetry_multiplicity
_atom_site_calc_flag
_atom_site_refinement_flags
Cd1 Cd 0.5000 0.10569(4) 1.2500 0.03649(19) Uani 1 2 d S
Cd2 Cd 0.416670(17) 0.21880(3) 0.96908(4) 0.03786(17) Uani 1 1 d .
N7 N 0.5148(2) 0.2045(3) 1.0782(5) 0.0443(12) Uani 1 1 d .
N5 N 0.3486(2) 0.1093(3) 1.1774(4) 0.0409(11) Uani 1 1 d .
N4 N 0.3986(2) 0.1225(3) 1.1404(4) 0.0396(11) Uani 1 1 d .
N8 N 0.5578(2) 0.2559(4) 1.0762(5) 0.0460(12) Uani 1 1 d .
N1 N 0.3555(2) 0.1465(3) 0.7862(4) 0.0380(11) Uani 1 1 d .
N9 N 0.5986(3) 0.3047(4) 1.0745(7) 0.0792(19) Uani 1 1 d .
N6 N 0.2998(3) 0.0965(4) 1.2114(6) 0.0748(19) Uani 1 1 d .
N2 N 0.30779(18) 0.2621(3) 0.9583(4) 0.0333(10) Uani 1 1 d .
N3 N 0.3967(2) 0.3586(3) 1.0846(4) 0.0422(11) Uani 1 1 d .
C6 C 0.2684(2) 0.2040(3) 0.8944(5) 0.0326(12) Uani 1 1 d .
C5 C 0.2932(2) 0.1636(4) 0.7741(5) 0.0340(12) Uani 1 1 d .
C2 C 0.3475(3) 0.1053(4) 0.5590(6) 0.0488(15) Uani 1 1 d .
H2 H 0.3671 0.0844 0.4868 0.059 Uiso 1 1 calc R
C1 C 0.3811(3) 0.1165(4) 0.6805(5) 0.0425(14) Uani 1 1 d .
H1 H 0.4234 0.1025 0.6886 0.051 Uiso 1 1 calc R
C3 C 0.2855(3) 0.1251(4) 0.5452(6) 0.0513(16) Uani 1 1 d .
H3 H 0.2625 0.1190 0.4632 0.062 Uiso 1 1 calc R
C4 C 0.2572(3) 0.1544(4) 0.6542(6) 0.0467(15) Uani 1 1 d .
H4 H 0.2147 0.1677 0.6473 0.056 Uiso 1 1 calc R
C8 C 0.3381(2) 0.3787(4) 1.1071(5) 0.0392(13) Uani 1 1 d .
C7 C 0.2909(2) 0.3104(4) 1.0612(5) 0.0337(12) Uani 1 1 d .
C12 C 0.4408(3) 0.4204(4) 1.1078(7) 0.0588(17) Uani 1 1 d .
H12 H 0.4820 0.4058 1.0958 0.071 Uiso 1 1 calc R
C9 C 0.3213(3) 0.4620(4) 1.1537(6) 0.0565(17) Uani 1 1 d .
H9 H 0.2803 0.4738 1.1704 0.068 Uiso 1 1 calc R
C11 C 0.4272(3) 0.5061(5) 1.1495(8) 0.070(2) Uani 1 1 d .
H11 H 0.4584 0.5493 1.1603 0.084 Uiso 1 1 calc R
C10 C 0.3670(3) 0.5268(4) 1.1746(8) 0.073(2) Uani 1 1 d .
H10 H 0.3573 0.5833 1.2051 0.088 Uiso 1 1 calc R
N10 N 0.5242(2) -0.0119(4) 1.1070(4) 0.0493(13) Uani 1 1 d .
N11 N 0.5000 0.0000 1.0000 0.0364(15) Uani 1 2 d S
N12 N 0.4561(3) 0.3001(4) 0.8077(5) 0.0615(16) Uani 1 1 d .
N13 N 0.5000 0.2967(4) 0.7500 0.0415(16) Uani 1 2 d S

loop_
_atom_site_aniso_label
_atom_site_aniso_U_11
_atom_site_aniso_U_22
_atom_site_aniso_U_33
_atom_site_aniso_U_23
_atom_site_aniso_U_13
_atom_site_aniso_U_12
Cd1 0.0336(3) 0.0438(4) 0.0309(3) 0.000 -0.0031(2) 0.000
Cd2 0.0242(3) 0.0538(3) 0.0352(3) 0.00855(18) 0.00062(17) -0.00170(17)
N7 0.030(3) 0.052(3) 0.049(3) 0.015(2) -0.004(2) -0.007(2)
N5 0.036(3) 0.050(3) 0.037(3) 0.005(2) 0.000(2) 0.000(2)
N4 0.028(3) 0.049(3) 0.042(3) 0.014(2) 0.002(2) -0.004(2)
N8 0.031(3) 0.053(3) 0.054(3) 0.007(3) 0.000(2) -0.001(3)
N1 0.030(2) 0.048(3) 0.037(3) 0.002(2) 0.0036(19) 0.006(2)
N9 0.049(4) 0.073(4) 0.115(5) 0.009(4) 0.005(4) -0.025(3)
N6 0.050(4) 0.098(5) 0.080(4) 0.019(4) 0.025(3) -0.004(3)
N2 0.022(2) 0.038(3) 0.039(2) -0.001(2) -0.0007(19) -0.0002(19)
N3 0.032(3) 0.044(3) 0.051(3) -0.007(2) 0.002(2) -0.007(2)
C6 0.022(3) 0.038(3) 0.038(3) 0.002(2) -0.002(2) 0.004(2)
C5 0.024(3) 0.043(3) 0.035(3) 0.000(2) 0.003(2) 0.003(2)
C2 0.054(4) 0.053(4) 0.042(3) -0.006(3) 0.014(3) 0.003(3)
C1 0.034(3) 0.051(4) 0.042(3) 0.000(3) 0.005(3) 0.006(3)
C3 0.049(4) 0.067(4) 0.037(3) -0.007(3) -0.001(3) -0.001(3)
C4 0.037(3) 0.052(4) 0.050(3) -0.006(3) -0.007(3) 0.002(3)
C8 0.031(3) 0.042(3) 0.044(3) -0.001(3) 0.002(2) -0.004(2)
C7 0.028(3) 0.036(3) 0.037(3) 0.000(2) 0.001(2) 0.002(2)
C12 0.035(4) 0.058(4) 0.084(5) -0.015(4) 0.007(3) -0.013(3)
C9 0.040(4) 0.051(4) 0.078(5) -0.013(3) 0.003(3) -0.003(3)
C11 0.053(4) 0.051(4) 0.106(6) -0.022(4) 0.006(4) -0.025(4)
C10 0.056(5) 0.044(4) 0.119(6) -0.025(4) 0.001(4) -0.006(3)
N10 0.056(3) 0.063(3) 0.027(3) -0.004(2) -0.002(2) 0.016(3)
N11 0.036(4) 0.039(4) 0.036(4) -0.002(3) 0.014(3) 0.002(3)
N12 0.056(4) 0.069(4) 0.064(4) 0.021(3) 0.030(3) 0.004(3)
N13 0.044(4) 0.037(4) 0.043(4) 0.000 0.002(4) 0.000

loop_
_atom_type_symbol
_atom_type_description
_atom_type_scat_dispersion_real
_atom_type_scat_dispersion_imag
_atom_type_scat_source
C C 0.0033 0.0016 'International Tables Vol C Tables 4.2.6.8 and 6.1.1.4'
H H 0.0000 0.0000 'International Tables Vol C Tables 4.2.6.8 and 6.1.1.4'
N N 0.0061 0.0033 'International Tables Vol C Tables 4.2.6.8 and 6.1.1.4'
Cd Cd -0.8075 1.2024 'International Tables Vol C Tables 4.2.6.8 and 6.1.1.4'

loop_
_geom_angle_atom_site_label_1
_geom_angle_atom_site_label_2
_geom_angle_atom_site_label_3
_geom_angle
_geom_angle_site_symmetry_1
_geom_angle_site_symmetry_3
N7 Cd1 N7 101.2(3) 2_657 .
N7 Cd1 N10 87.79(18) 2_657 2_657
N7 Cd1 N10 169.26(17) . 2_657
N7 Cd1 N10 169.26(17) 2_657 .
N7 Cd1 N10 87.79(18) . .
N10 Cd1 N10 84.0(3) 2_657 .
N7 Cd1 N4 95.67(16) 2_657 .
N7 Cd1 N4 76.51(16) . .
N10 Cd1 N4 96.86(16) 2_657 .
N10 Cd1 N4 92.18(17) . .
N7 Cd1 N4 76.50(16) 2_657 2_657
N7 Cd1 N4 95.67(16) . 2_657
N10 Cd1 N4 92.18(17) 2_657 2_657
N10 Cd1 N4 96.86(16) . 2_657
N4 Cd1 N4 167.8(2) . 2_657
N12 Cd2 N7 90.41(19) . .
N12 Cd2 N4 167.17(18) . .
N7 Cd2 N4 78.04(16) . .
N12 Cd2 N2 104.44(17) . .
N7 Cd2 N2 152.55(16) . .
N4 Cd2 N2 88.39(15) . .
N12 Cd2 N1 84.39(19) . .
N7 Cd2 N1 137.29(16) . .
N4 Cd2 N1 100.24(16) . .
N2 Cd2 N1 68.24(14) . .
N12 Cd2 N3 88.85(18) . .
N7 Cd2 N3 92.53(16) . .
N4 Cd2 N3 97.14(16) . .
N2 Cd2 N3 65.35(14) . .
N1 Cd2 N3 129.56(15) . .
N8 N7 Cd2 127.2(4) . .
N8 N7 Cd1 125.2(4) . .
Cd2 N7 Cd1 103.56(19) . .
N6 N5 N4 179.0(6) . .
N5 N4 Cd2 123.9(4) . .
N5 N4 Cd1 131.1(4) . .
Cd2 N4 Cd1 101.88(17) . .
N9 N8 N7 179.9(8) . .
C1 N1 C5 118.1(5) . .
C1 N1 Cd2 122.0(4) . .
C5 N1 Cd2 116.6(3) . .
C6 N2 C7 121.2(4) . .
C6 N2 Cd2 114.6(3) . .
C7 N2 Cd2 115.9(3) . .
C12 N3 C8 118.9(5) . .
C12 N3 Cd2 121.5(4) . .
C8 N3 Cd2 118.9(3) . .
N2 C6 C7 119.9(5) . 7_557
N2 C6 C5 113.3(4) . .
C7 C6 C5 126.7(5) 7_557 .
N1 C5 C4 121.9(5) . .
N1 C5 C6 115.1(4) . .
C4 C5 C6 122.5(5) . .
C3 C2 C1 119.6(6) . .
N1 C1 C2 122.5(5) . .
C2 C3 C4 119.2(5) . .
C3 C4 C5 118.6(5) . .
N3 C8 C9 122.5(5) . .
N3 C8 C7 114.9(5) . .
C9 C8 C7 122.1(5) . .
N2 C7 C6 118.8(5) . 7_557
N2 C7 C8 112.7(4) . .
C6 C7 C8 128.3(5) 7_557 .
N3 C12 C11 121.8(6) . .
C10 C9 C8 118.5(6) . .
C10 C11 C12 119.4(6) . .
C11 C10 C9 118.8(6) . .
N11 N10 Cd1 110.4(3) . .
N10 N11 N10 179.997(1) . 5_657
N13 N12 Cd2 135.9(5) . .
N12 N13 N12 174.9(9) . 2_656

loop_
_geom_bond_atom_site_label_1
_geom_bond_atom_site_label_2
_geom_bond_distance
_geom_bond_site_symmetry_2
Cd1 N7 2.323(5) 2_657
Cd1 N7 2.323(5) .
Cd1 N10 2.363(5) 2_657
Cd1 N10 2.363(5) .
Cd1 N4 2.366(4) .
Cd1 N4 2.366(4) 2_657
Cd2 N12 2.261(5) .
Cd2 N7 2.300(5) .
Cd2 N4 2.312(4) .
Cd2 N2 2.422(4) .
Cd2 N1 2.422(4) .
Cd2 N3 2.449(5) .
N7 N8 1.204(7) .
N5 N6 1.149(7) .
N5 N4 1.188(6) .
N8 N9 1.141(7) .
N1 C1 1.325(7) .
N1 C5 1.358(6) .
N2 C6 1.337(6) .
N2 C7 1.344(6) .
N3 C12 1.329(7) .
N3 C8 1.336(7) .
C6 C7 1.406(7) 7_557
C6 C5 1.499(7) .
C5 C4 1.385(7) .
C2 C3 1.362(8) .
C2 C1 1.376(8) .
C3 C4 1.378(8) .
C8 C9 1.389(8) .
C8 C7 1.482(7) .
C7 C6 1.406(7) 7_557
C12 C11 1.388(9) .
C9 C10 1.381(9) .
C11 C10 1.376(9) .
N10 N11 1.171(5) .
N11 N10 1.171(5) 5_657
N12 N13 1.155(5) .
N13 N12 1.155(5) 2_656
